data_9010608
loop_
_publ_author_name
'Hawthorne, F. C.'
'Finch, R. J.'
'Ewing, R. C.'

_publ_section_title
;
 The crystal structure of dehydrated wyartite, Ca(CO3)[U5+(U6+O2)2O4(OH)]
 (H2O)3
;
_journal_name_full 'The Canadian Mineralogist'
_journal_page_first 1379
_journal_page_last 1385
_journal_paper_doi 10.2113/gscanmin.44.6.1379
_journal_volume 44
_journal_year 2006
_chemical_compound_source 'Shinkolobwe mine, Shaba, Democratic Republic of Congo'
_chemical_formula_sum 'C0.7 H6.6 Ca O13.66 U3'
_chemical_name_mineral Wyartite
_space_group_IT_number 62
_symmetry_space_group_name_Hall '-P 2n 2a'
_symmetry_space_group_name_H-M 'P m c n'
_cell_angle_alpha 90
_cell_angle_beta 90
_cell_angle_gamma 90
_cell_formula_units_Z 4
_cell_length_a 11.2610
_cell_length_b 7.0870
_cell_length_c 16.8359
_cell_volume 1343.618
_database_code_amcsd 0006129
_exptl_crystal_density_diffrn 4.883
_cod_original_formula_sum 'Ca U3 C.7 O13.66 H6.6'
_cod_database_code 9010608

loop_
_space_group_symop_operation_xyz
x,y,z
1/2-x,y,z
1/2+x,-y,-z
1/2+x,1/2+y,1/2-z
1/2-x,1/2-y,1/2+z
x,1/2-y,1/2+z
-x,1/2+y,1/2-z
-x,-y,-z

loop_
_atom_site_aniso_label
_atom_site_aniso_U_11
_atom_site_aniso_U_22
_atom_site_aniso_U_33
_atom_site_aniso_U_12
_atom_site_aniso_U_13
_atom_site_aniso_U_23
Ca1 0.03120 0.05100 0.02000 0.00000 0.00000 0.00400
Ca2 0.02900 0.02200 0.00600 0.00000 0.00000 0.00300
U1 0.00770 0.00720 0.01900 -0.00010 0.00130 -0.00080
U2 0.00640 0.00750 0.01980 0.00000 0.00000 -0.00110
C 0.03100 0.01400 0.07600 0.00000 0.00000 0.01700
O1 0.01400 0.03200 0.02600 -0.00500 0.00000 0.00700
O2 0.02700 0.02600 0.02000 -0.00600 0.00400 -0.00300
O3 0.00900 0.01400 0.04100 0.00200 0.00100 -0.00100
O4 0.01400 0.00900 0.02600 0.00000 0.00300 0.00300
O5 0.00500 0.02700 0.02500 0.00000 0.00000 0.00400
Wat1 0.05700 0.05700 0.01200 0.00000 0.00000 0.00000
O7c 0.08100 0.08900 0.04400 0.00000 0.00000 -0.00400
O-H7 0.08100 0.08900 0.04400 0.00000 0.00000 -0.00400
O8c 0.10900 0.10500 0.07700 0.00000 0.00000 0.05000
O-H8 0.10900 0.10500 0.07700 0.00000 0.00000 0.05000

loop_
_atom_site_label
_atom_site_fract_x
_atom_site_fract_y
_atom_site_fract_z
_atom_site_occupancy
_atom_site_U_iso_or_equiv
_atom_site_type_symbol
_atom_site_attached_hydrogens
Ca1 0.25000 0.28810 0.44430 0.70000 0.03430 Ca 0
Ca2 0.25000 0.39410 0.45370 0.30000 0.01900 Ca 0
U1 -0.06061 0.88930 0.26385 1.00000 0.01130 U 0
U2 0.25000 0.89101 0.20930 1.00000 0.01120 U 0
C 0.25000 0.62110 0.53370 0.70000 0.04000 C 0
O1 0.11660 0.37120 0.33670 1.00000 0.02400 O 0
O2 -0.00550 0.90670 0.36470 1.00000 0.02420 O 0
O3 0.10870 0.70680 0.23260 1.00000 0.02130 O 0
O4 0.10320 0.06980 0.22120 1.00000 0.01650 O 0
O5 -0.25000 0.88740 0.31580 1.00000 0.01900 O 0
Wat1 0.25000 0.93140 0.35550 1.00000 0.04200 O 2
O7c 0.25000 0.62600 0.45880 0.70000 0.07200 O 0
O-H7 0.25000 0.62600 0.45880 0.30000 0.07200 O 1
O8c 0.25000 0.46800 0.57230 0.70000 0.09700 O 0
O-H8 0.25000 0.46800 0.57230 0.30000 0.09700 O 1
O9Ac 0.25000 0.74500 0.58520 0.70000 0.08300 O 0
O9B 0.25000 0.07400 0.51100 0.30000 0.08300 O 0
Wat2 0.05300 0.22200 0.48480 0.33000 0.03000 O 2

loop_
_cod_changelog_entry_id
_cod_changelog_entry_author
_cod_changelog_entry_date
_cod_changelog_entry_text
1
;cod-tools version 3.8.0
Id: cif_guess_AMCSD_atom_types 9581 2023-05-17 12:35:41Z saulius
;
2023-05-18T11:41:09+03:00
;Derived atom types and hydrogen counts
from atom names that follow the AMCSD naming convention
(Wat == water, O-H == hydroxyl).
;
2
;cod-tools version 3.10.1
Id: cif_fix_AMCSD_aniso_labels 10200 2024-08-01 14:09:44Z saulius
;
2024-08-02T12:21:32+03:00
;Changed the following '_atom_site_aniso_label' values:
'OH7' -> 'O-H7'
'OH8' -> 'O-H8'
;

loop_
_cod_related_entry_id
_cod_related_entry_database
_cod_related_entry_code
1 AMCSD 0006129
